data_4020060
loop_
_publ_author_name
'Franca M. Cordero'
'Federica Pisaneschi'
'Karina Meschini Batista'
'Silvia Valenza'
'Fabrizio Machetti'
'Alberto Brandi'

_journal_name_full 'Journal of Organic Chemistry'
_journal_page_first 856
_journal_page_last 867
_journal_paper_doi 10.1021/jo0487653
_journal_volume 70
_journal_year 2005
_chemical_formula_moiety '(c9 h14 n2 o4)'
_chemical_formula_sum 'C9 H14 N2 O4'
_chemical_formula_weight 214.22
_chemical_name_systematic
;
 Methyl (2R*,3aS*)-2-(Aminocarbonyl)
tetrahydropyrrolo[1,2-b]isoxazole-3a(4H)-carboxylate
;
_space_group_IT_number 2
_symmetry_cell_setting triclinic
_symmetry_space_group_name_Hall '-P 1'
_symmetry_space_group_name_H-M 'P -1'
_atom_sites_solution_hydrogens geom
_atom_sites_solution_primary direct
_atom_sites_solution_secondary difmap
_cell_angle_alpha 95.170(9)
_cell_angle_beta 99.840(10)
_cell_angle_gamma 108.990(10)
_cell_formula_units_Z 2
_cell_length_a 5.1780(10)
_cell_length_b 7.5360(10)
_cell_length_c 14.2320(10)
_cell_measurement_reflns_used 21
_cell_measurement_temperature 293(2)
_cell_measurement_theta_max 22.5
_cell_measurement_theta_min 10.3
_cell_volume 511.03(13)
_diffrn_ambient_temperature 293(2)
_diffrn_detector_area_resol_mean ?
_diffrn_measurement_device_type 'Siemens P4'
_diffrn_measurement_method 'profile data from theta\2theta'
_diffrn_radiation_monochromator graphite
_diffrn_radiation_source 'fine-focus sealed tube'
_diffrn_radiation_type CuK\a
_diffrn_radiation_wavelength 1.54178
_diffrn_reflns_av_R_equivalents 0.0600
_diffrn_reflns_av_sigmaI/netI 0.0499
_diffrn_reflns_limit_h_max 5
_diffrn_reflns_limit_h_min -1
_diffrn_reflns_limit_k_max 8
_diffrn_reflns_limit_k_min -8
_diffrn_reflns_limit_l_max 15
_diffrn_reflns_limit_l_min -15
_diffrn_reflns_number 2072
_diffrn_reflns_theta_max 59.97
_diffrn_reflns_theta_min 3.19
_diffrn_standards_decay_% 50
_diffrn_standards_interval_count ?
_diffrn_standards_interval_time ?
_diffrn_standards_number 3
_exptl_absorpt_coefficient_mu 0.932
_exptl_absorpt_correction_T_max ?
_exptl_absorpt_correction_T_min ?
_exptl_absorpt_correction_type none
_exptl_absorpt_process_details ?
_exptl_crystal_colour colourless
_exptl_crystal_density_diffrn 1.392
_exptl_crystal_density_meas ?
_exptl_crystal_density_method 'not measured'
_exptl_crystal_description prismatic
_exptl_crystal_F_000 228
_exptl_crystal_size_max 0.25
_exptl_crystal_size_mid 0.2
_exptl_crystal_size_min 0.15
_refine_ls_extinction_coef 0.090(7)
_refine_ls_extinction_expression Fc^*^=kFc[1+0.001xFc^2^\l^3^/sin(2\q)]^-1/4^
_refine_ls_extinction_method SHELXL
_refine_ls_goodness_of_fit_ref 1.065
_refine_ls_hydrogen_treatment mixed
_refine_ls_matrix_type full
_refine_ls_number_parameters 184
_refine_ls_number_reflns 1498
_refine_ls_number_restraints 0
_refine_ls_restrained_S_all 1.065
_refine_ls_R_factor_all 0.0504
_refine_ls_R_factor_gt 0.0485
_refine_ls_shift/su_max 0.007
_refine_ls_shift/su_mean 0.001
_refine_ls_structure_factor_coef Fsqd
_refine_ls_weighting_details 'calc w=1/[\s^2^(Fo^2^)+(0.0531P)^2^+0.2971P] where P=(Fo^2^+2Fc^2^)/3'
_refine_ls_weighting_scheme calc
_refine_ls_wR_factor_gt 0.1239
_refine_ls_wR_factor_ref 0.1262
_reflns_number_gt 1391
_reflns_number_total 1498
_reflns_threshold_expression >2sigma(I)
_cod_depositor_comments
;
The following automatic conversions were performed:
'_symmetry_cell_setting' value 'Triclinic' changed to 'triclinic'
according to '/home/saulius/struct/CIF-dictionaries/cif_core.dic'
dictionary named 'cif_core.dic' version 2.4.1 from 2010-06-29.

Automatic conversion script
Id: cif_fix_enum 1527 2010-12-29 10:47:43Z saulius 
;
_cod_original_sg_symbol_H-M P-1
_cod_database_code 4020060

loop_
_symmetry_equiv_pos_as_xyz
'x, y, z'
'-x, -y, -z'

loop_
_atom_site_label
_atom_site_type_symbol
_atom_site_fract_x
_atom_site_fract_y
_atom_site_fract_z
_atom_site_U_iso_or_equiv
_atom_site_adp_type
_atom_site_occupancy
_atom_site_symmetry_multiplicity
_atom_site_calc_flag
_atom_site_refinement_flags
_atom_site_disorder_assembly
_atom_site_disorder_group
O1 O 0.4043(3) -0.02583(19) 0.37019(10) 0.0378(5) Uani 1 1 d . . .
O2 O 0.7795(3) -0.3135(2) 0.46501(12) 0.0473(5) Uani 1 1 d . . .
O3 O 0.2682(5) -0.3557(3) 0.1449(2) 0.0974(9) Uani 1 1 d . . .
O4 O 0.1264(4) -0.1259(3) 0.09985(15) 0.0722(7) Uani 1 1 d . . .
N1 N 0.4112(4) 0.0673(2) 0.28604(12) 0.0368(5) Uani 1 1 d . . .
N2 N 0.3212(4) -0.3521(3) 0.43768(14) 0.0419(5) Uani 1 1 d . . .
HN2A H 0.203(6) -0.306(4) 0.422(2) 0.051(7) Uiso 1 1 d . . .
HN2B H 0.283(7) -0.456(5) 0.470(2) 0.077(9) Uiso 1 1 d . . .
C1 C 0.5367(4) -0.0328(3) 0.22178(15) 0.0378(6) Uani 1 1 d . . .
C2 C 0.7018(6) 0.1245(4) 0.1699(2) 0.0529(7) Uani 1 1 d . . .
HC2A H 0.885(7) 0.126(4) 0.176(2) 0.074(9) Uiso 1 1 d . . .
HC2B H 0.607(7) 0.092(5) 0.098(3) 0.093(11) Uiso 1 1 d . . .
C3 C 0.6701(8) 0.3084(4) 0.2140(3) 0.0761(9) Uani 1 1 d . . .
H3A H 0.852(6) 0.276(4) 0.256(2) 0.061(7) Uiso 1 1 d . . .
H3B H 0.856(8) 0.432(6) 0.222(3) 0.101(11) Uiso 1 1 d . . .
C4 C 0.6037(6) 0.2665(3) 0.31006(19) 0.0535(7) Uani 1 1 d . . .
H4A H 0.511(7) 0.335(5) 0.337(3) 0.088(11) Uiso 1 1 d . . .
H4B H 0.780(7) 0.277(4) 0.360(2) 0.075(9) Uiso 1 1 d . . .
C5 C 0.6469(4) -0.0823(3) 0.38774(15) 0.0356(5) Uani 1 1 d . . .
H5 H 0.790(5) 0.013(3) 0.4300(18) 0.043(6) Uiso 1 1 d . . .
C6 C 0.5828(4) -0.2595(3) 0.43449(14) 0.0351(5) Uani 1 1 d . . .
C7 C 0.7158(6) -0.1169(4) 0.28918(18) 0.0513(7) Uani 1 1 d . . .
H7A H 0.663(7) -0.260(5) 0.266(2) 0.080(9) Uiso 1 1 d . . .
H7B H 0.913(7) -0.066(4) 0.291(2) 0.071(9) Uiso 1 1 d . . .
C8 C 0.2993(5) -0.1904(3) 0.15231(17) 0.0458(6) Uani 1 1 d . . .
C9 C -0.1088(7) -0.2630(5) 0.0318(2) 0.0792(10) Uani 1 1 d . . .
H9A H -0.2186 -0.1985 -0.0022 0.123(8) Uiso 1 1 calc R . .
H9B H -0.2218 -0.3513 0.0659 0.123(8) Uiso 1 1 calc R . .
H9C H -0.0423 -0.3304 -0.0134 0.123(8) Uiso 1 1 calc R . .

loop_
_atom_site_aniso_label
_atom_site_aniso_U_11
_atom_site_aniso_U_22
_atom_site_aniso_U_33
_atom_site_aniso_U_23
_atom_site_aniso_U_13
_atom_site_aniso_U_12
O1 0.0378(8) 0.0408(8) 0.0416(8) 0.0121(6) 0.0094(6) 0.0208(6)
O2 0.0340(8) 0.0451(9) 0.0695(11) 0.0222(8) 0.0101(7) 0.0198(7)
O3 0.1041(18) 0.0428(12) 0.125(2) 0.0007(11) -0.0177(15) 0.0232(11)
O4 0.0727(12) 0.0562(11) 0.0719(13) -0.0118(9) -0.0264(10) 0.0280(10)
N1 0.0394(10) 0.0357(9) 0.0393(10) 0.0103(7) 0.0072(7) 0.0176(7)
N2 0.0316(11) 0.0405(11) 0.0574(12) 0.0157(9) 0.0093(8) 0.0153(9)
C1 0.0345(11) 0.0412(12) 0.0431(12) 0.0120(9) 0.0104(9) 0.0180(9)
C2 0.0486(15) 0.0545(15) 0.0591(16) 0.0222(12) 0.0188(12) 0.0153(11)
C3 0.090(2) 0.0530(17) 0.082(2) 0.0236(15) 0.0231(17) 0.0145(16)
C4 0.0640(16) 0.0352(12) 0.0569(15) 0.0093(10) 0.0061(13) 0.0140(11)
C5 0.0271(10) 0.0351(11) 0.0436(12) 0.0081(9) 0.0015(9) 0.0120(8)
C6 0.0343(11) 0.0343(11) 0.0380(11) 0.0053(8) 0.0053(8) 0.0150(9)
C7 0.0463(15) 0.0736(18) 0.0528(14) 0.0253(12) 0.0185(11) 0.0376(13)
C8 0.0510(14) 0.0402(13) 0.0502(13) 0.0061(10) 0.0136(10) 0.0199(10)
C9 0.0647(18) 0.080(2) 0.0675(19) -0.0159(15) -0.0191(14) 0.0158(15)
